data_4124067
loop_
_publ_author_name
'Foster, M.D.'
'Friedrichs, O.D.'
'Bell, R.G.'
'Paz, F.A.A.'
'Klinowski, J.'

_publ_section_title
;
 Chemical evaluation of hypothetical uninodal zeolites
;
_journal_name_full 'Journal of the American Chemical Society'
_journal_page_first 9769
_journal_page_last 9775
_journal_paper_doi 10.1021/ja037334j
_journal_volume 126
_journal_year 2004
_chemical_formula_sum 'O2 Si'
_chemical_name_systematic 'Si O2'
_space_group_IT_number 85
_symmetry_space_group_name_Hall 'P 4ab -1ab'
_symmetry_space_group_name_H-M 'P 4/n :1'
_cell_angle_alpha 90
_cell_angle_beta 90
_cell_angle_gamma 90
_cell_formula_units_Z 16
_cell_length_a 10.87553
_cell_length_b 10.87553
_cell_length_c 4.51093
_cell_volume 533.540
_citation_journal_id_ASTM JACSAT
_cod_data_source_file Foster_JACSAT_2004_538.cif
_cod_data_source_block O2Si1
_cod_original_cell_volume 533.54
_cod_original_sg_symbol_Hall '-P 4a (x-1/4,y+1/4,z)'
_cod_original_formula_sum 'O2 Si1'
_cod_struct_determination_method theoretical
_cod_database_code 4124067

loop_
_symmetry_equiv_pos_as_xyz
x,y,z
-y+1/2,x+1/2,z
-x,-y,z
y+1/2,-x+1/2,z
-x+1/2,-y+1/2,-z
y,-x,-z
x+1/2,y+1/2,-z
-y,x,-z

loop_
_atom_site_label
_atom_site_type_symbol
_atom_site_fract_x
_atom_site_fract_y
_atom_site_fract_z
_atom_site_occupancy
_atom_site_U_iso_or_equiv
O4 O-2 0.62408 0.11804 0.57833 1 0.0
Si1 Si+4 0.59877 0.76191 0.80976 1 0.0
O2 O-2 0.83031 0.21546 0.84556 1 0.0
O1 O-2 0.49543 0.68844 0.61287 1 0.0
O3 O-2 0.54646 0.81502 0.12169 1 0.0
Si2 Si+4 0.56441 0.22114 0.3598 1 0.0
